data_1534782
loop_
_publ_author_name
'Bailey, M.S.'
'McGuire, M.A.'
'DiSalvo, F.J.'

_publ_section_title
;
 Sr10 (Mo2 N6)(Mo N4)2 and beta-Sr3 Mo N4
;
_journal_name_full 'Zeitschrift fuer Anorganische und Allgemeine Chemie'
_journal_page_first 2177
_journal_page_last 2185
_journal_volume 630
_journal_year 2004
_chemical_formula_sum 'Mo N4 Sr3'
_chemical_name_systematic 'Sr3 Mo N4'
_space_group_IT_number 61
_symmetry_space_group_name_Hall '-P 2ac 2ab'
_symmetry_space_group_name_H-M 'P b c a'
_cell_angle_alpha 90
_cell_angle_beta 90
_cell_angle_gamma 90
_cell_formula_units_Z 8
_cell_length_a 10.4385
_cell_length_b 9.7374
_cell_length_c 11.51111
_cell_volume 1170.034
_citation_journal_id_ASTM ZAACAB
_cod_data_source_file Bailey_ZAACAB_2004_1547.cif
_cod_data_source_block Mo1N4Sr3
_cod_original_formula_sum 'Mo1 N4 Sr3'
_cod_database_code 1534782

loop_
_symmetry_equiv_pos_as_xyz
x,y,z
-x+1/2,-y,z+1/2
x+1/2,-y+1/2,-z
-x,y+1/2,-z+1/2
-x,-y,-z
x-1/2,y,-z-1/2
-x-1/2,y-1/2,z
x,-y-1/2,z-1/2

loop_
_atom_site_label
_atom_site_type_symbol
_atom_site_fract_x
_atom_site_fract_y
_atom_site_fract_z
_atom_site_occupancy
_atom_site_U_iso_or_equiv
N1 N-3 0.5014 -0.178 -0.0264 1 0.0
Sr2 Sr+2 0.4724 -0.6333 -0.1452 1 0.0
N4 N-3 0.3359 -0.4385 -0.0033 1 0.0
N3 N-3 0.5004 -0.3903 -0.2197 1 0.0
Mo1 Mo+6 0.4005 -0.3087 -0.1116 1 0.0
Sr3 Sr+2 0.3751 0.0279 -0.1037 1 0.0
Sr1 Sr+2 0.7149 -0.3069 -0.1155 1 0.0
N2 N-3 0.2557 -0.2114 -0.182 1 0.0
